data_1100401
loop_
_publ_author_name
'Reichardt, Christian'
'Harms, Klaus'
'Kinzel, Manuela'
'Sch\"afer, Gerhard'
'Stein, J\"org'
'Wo\<cadlo, Sigrid'

_publ_section_title
;
 Chiral polymethine dyes, IV. Synthesis, absolute configuration,
 spectroscopic and chiroptical properties of chiral tri- and
 pentamethinium cyanine dyes with 1,2,3,4-tetrahydro-6-methylquinolyl
 end groups
;
_journal_coden_ASTM LANAEM
_journal_issue 2
_journal_name_full 'Liebigs Annalen'
_journal_page_first 317
_journal_page_last 327
_journal_paper_doi 10.1002/jlac.199519950240
_journal_volume 1995
_journal_year 1995
_chemical_formula_sum 'C27 H35 Br N2 O'
_space_group_IT_number 4
_symmetry_cell_setting monoclinic
_symmetry_space_group_name_Hall 'P 2yb'
_symmetry_space_group_name_H-M 'P 1 21 1'
_cell_angle_alpha 90
_cell_angle_beta 94.35
_cell_angle_gamma 90
_cell_formula_units_Z 2
_cell_length_a 5.429
_cell_length_b 8.437
_cell_length_c 27.388
_cod_original_sg_symbol_H-M 'P 21'
_cod_original_formula_sum 'C27 H35 Br1 N2 O1'
_cod_database_code 1100401

loop_
_symmetry_equiv_pos_site_id
_symmetry_equiv_pos_as_xyz
1 x,y,z
2 -x,1/2+y,-z

loop_
_atom_site_label
_atom_site_type_symbol
_atom_site_fract_x
_atom_site_fract_y
_atom_site_fract_z
N1 N 0.2541(10) 1.5353(6) 0.6503(2)
N2 N 1.2352(8) 1.5051(10) 0.8462(2)
C1 C 0.2585(15) 1.3706(9) 0.6317(3)
H1 H 0.413(12) 1.3184(41) 0.6471(12)
C2 C 0.2816(15) 1.3782(9) 0.5773(3)
H2 H 0.2954(18) 1.2699(61) 0.5642(8)
H3 H 0.4325(88) 1.4370(33) 0.5707(5)
C3 C 0.0568(15) 1.4602(11) 0.5521(3)
H4 H 0.0919(24) 1.4897(20) 0.5226(18)
H5 H -0.0655(76) 1.3919(42) 0.5487(4)
C4 C -0.0257(14) 1.6012(9) 0.5790(3)
C5 C -0.2107(14) 1.6984(10) 0.5583(3)
H6 H -0.2665(62) 1.6788(24) 0.5323(29)
C6 C -0.3005(15) 1.8291(9) 0.5818(3)
C7 C -0.1977(15) 1.8593(9) 0.6285(3)
H7 H -0.2401(57) 1.9235(83) 0.6412(17)
C8 C -0.0165(17) 1.7675(10) 0.6505(4)
H8 H 0.0462(63) 1.7914(26) 0.6814(30)
C9 C 0.0735(14) 1.6386(9) 0.6267(3)
C10 C 0.4116(13) 1.588(1) 0.6864(3)
H9 H 0.4130(13) 1.703(10) 0.6927(6)
C11 C 0.5727(11) 1.4966(17) 0.7159(2)
H10 H 0.5660(13) 1.393(11) 0.7135(3)
C12 C 0.7451(12) 1.5662(11) 0.7492(3)
H11 H 0.7454(12) 1.683(11) 0.7514(3)
C13 C 0.9150(11) 1.4853(15) 0.7793(2)
H12 H 0.9232(13) 1.354(11) 0.7772(3)
C14 C 1.0753(13) 1.5643(10) 0.8119(3)
H13 H 1.0713(14) 1.669(11) 0.8099(3)
C15 C 1.2365(14) 1.3301(9) 0.8578(3)
H14 H 1.077(12) 1.279(4) 0.8398(14)
C16 C 1.2160(15) 1.3164(10) 0.9123(3)
H15 H 1.2022(19) 1.2058(68) 0.9212(6)
H16 H 1.0682(93) 1.3704(33) 0.9211(6)
C17 C 1.4415(17) 1.3889(10) 0.9405(3)
H17 H 1.4029(27) 1.4070(15) 0.9763(23)
H18 H 1.5865(93) 1.3105(50) 0.9406(3)
C18 C 1.5160(13) 1.5420(8) 0.9191(3)
C19 C 1.7001(15) 1.6357(10) 0.9430(3)
H19 H 1.7630(62) 1.6041(32) 0.9714(28)
C20 C 1.7875(13) 1.7728(9) 0.9249(3)
C21 C 1.6781(14) 1.8246(9) 0.8798(3)
H20 H 1.7248(50) 1.9113(89) 0.8681(12)
C22 C 1.4989(18) 1.7395(11) 0.8543(3)
H21 H 1.4355(67) 1.7743(37) 0.8251(30)
C23 C 1.4125(13) 1.5967(9) 0.8735(3)
C24 C 0.0378(21) 1.2770(12) 0.6475(4)
H22 H 0.0432(70) 1.2737(68) 0.6803(20)
H23 H 0.0429(70) 1.1781(65) 0.6357(22)
H24 H -0.1024(87) 1.3242(54) 0.6359(22)
C25 C -0.5078(17) 1.9289(12) 0.5587(4)
H25 H -0.6009(93) 1.8732(37) 0.5413(26)
H26 H -0.4508(40) 1.9984(78) 0.5421(25)
H27 H -0.584(11) 1.9693(77) 0.5801(14)
C26 C 1.4603(21) 1.2522(13) 0.8384(4)
H28 H 1.4640(72) 1.1442(66) 0.8471(22)
H29 H 1.6048(85) 1.3024(61) 0.8519(21)
H30 H 1.4513(66) 1.2615(70) 0.804(2)
C27 C 1.9993(17) 1.8635(12) 0.9506(4)
H31 H 2.0459(87) 1.8143(55) 0.9817(22)
H32 H 1.9490(49) 1.9712(69) 0.9559(21)
H33 H 2.1380(96) 1.8628(66) 0.9307(17)
Br1 Br 0.98690(15) 0.99927(12) 0.77384(3)
O1 O 0.4676(16) 1.0629(13) 0.7057(3)
H34 H 0.584(12) 1.0532(77) 0.7274(25)
H35 H 0.388(12) 1.0436(80) 0.7237(24)

loop_
_atom_type_symbol
_atom_type_radius_bond
C 0.68
H 0.23
Br 1.21
N 0.68
O 0.68
